data_7017756
loop_
_publ_author_name
'Klingele, Julia'
'Kaase, Dominic'
'Klingele, Marco H.'
'Lach, Jochen'

_publ_section_title
;
 Synthesis and mononuclear complexes of the bis-bidentate ligand
 2,5-di(2-pyridyl)-1,3,4-thiadiazole (dptd): spin crossover in
 [Fe(II)(dptd)2(NCSe)2] and [Fe(II)(dptd)2(NCBH3)2]&#x00B7;H2O.
;
_journal_issue 4
_journal_name_full 'Dalton transactions (Cambridge, England : 2003)'
_journal_page_first 1397
_journal_page_last 1406
_journal_paper_doi 10.1039/c1dt11396h
_journal_volume 41
_journal_year 2012
_chemical_formula_moiety
;
(C26 H24 N8 O2 S2 Co), 2(O4 Cl)
;
_chemical_formula_sum 'C26 H24 Cl2 Co N8 O10 S2'
_chemical_formula_weight 802.48
_chemical_name_systematic
;
?
;
_space_group_IT_number 2
_symmetry_cell_setting triclinic
_symmetry_space_group_name_Hall '-P 1'
_symmetry_space_group_name_H-M 'P -1'
_atom_sites_solution_hydrogens geom
_atom_sites_solution_primary direct
_atom_sites_solution_secondary difmap
_audit_creation_method
;
Rigaku CrystalClear-SM Expert 2.0 r1
;
_cell_angle_alpha 87.171(6)
_cell_angle_beta 88.589(6)
_cell_angle_gamma 74.330(5)
_cell_formula_units_Z 1
_cell_length_a 8.8258(7)
_cell_length_b 9.5333(9)
_cell_length_c 9.6104(8)
_cell_measurement_reflns_used 2831
_cell_measurement_temperature 100(2)
_cell_measurement_theta_max 25.34
_cell_measurement_theta_min 3.00
_cell_volume 777.55(12)
_computing_cell_refinement
;
CrystalClear-SM Expert 2.0 r1 (Rigaku, 2009)
;
_computing_data_collection
;
CrystalClear-SM Expert 2.0 r1 (Rigaku, 2009)
;
_computing_data_reduction
;
CrystalClear-SM Expert 2.0 r1 (Rigaku, 2009)
;
_computing_structure_refinement 'SHELXL-97 (Sheldrick, 1997)'
_computing_structure_solution 'SHELXS-97 (Sheldrick, 1990)'
_diffrn_ambient_temperature 100(2)
_diffrn_measured_fraction_theta_full 0.992
_diffrn_measured_fraction_theta_max 0.992
_diffrn_measurement_device
;
Crystal Goniometer
;
_diffrn_measurement_device_type
;
Rigaku RAXIS conversion
;
_diffrn_measurement_method 'profile data from \w-scans'
_diffrn_radiation_monochromator 'Graphite Monochromator'
_diffrn_radiation_source 'Rotating Anode'
_diffrn_radiation_type MoK\a
_diffrn_radiation_wavelength 0.71073
_diffrn_reflns_av_R_equivalents 0.1236
_diffrn_reflns_av_sigmaI/netI 0.0981
_diffrn_reflns_limit_h_max 10
_diffrn_reflns_limit_h_min -10
_diffrn_reflns_limit_k_max 11
_diffrn_reflns_limit_k_min -11
_diffrn_reflns_limit_l_max 11
_diffrn_reflns_limit_l_min -11
_diffrn_reflns_number 11106
_diffrn_reflns_theta_full 25.34
_diffrn_reflns_theta_max 25.34
_diffrn_reflns_theta_min 3.00
_exptl_absorpt_coefficient_mu 0.929
_exptl_absorpt_correction_T_max 0.9727
_exptl_absorpt_correction_T_min 0.8580
_exptl_absorpt_correction_type multi-scan
_exptl_absorpt_process_details
;
March 2001 T Higashi
;
_exptl_crystal_colour yellow
_exptl_crystal_density_diffrn 1.714
_exptl_crystal_density_method 'not measured'
_exptl_crystal_description block
_exptl_crystal_F_000 409
_exptl_crystal_size_max 0.17
_exptl_crystal_size_mid 0.05
_exptl_crystal_size_min 0.03
_refine_diff_density_max 0.857
_refine_diff_density_min -0.737
_refine_diff_density_rms 0.132
_refine_ls_extinction_coef 0.012(3)
_refine_ls_extinction_expression Fc^*^=kFc[1+0.001xFc^2^\l^3^/sin(2\q)]^-1/4^
_refine_ls_extinction_method SHELXL
_refine_ls_goodness_of_fit_ref 1.074
_refine_ls_hydrogen_treatment mixed
_refine_ls_matrix_type full
_refine_ls_number_parameters 228
_refine_ls_number_reflns 2831
_refine_ls_number_restraints 1
_refine_ls_restrained_S_all 1.074
_refine_ls_R_factor_all 0.1152
_refine_ls_R_factor_gt 0.0576
_refine_ls_shift/su_max 0.000
_refine_ls_shift/su_mean 0.000
_refine_ls_structure_factor_coef Fsqd
_refine_ls_weighting_details 'calc w=1/[\s^2^(Fo^2^)+(0.0691P)^2^+0.5837P] where P=(Fo^2^+2Fc^2^)/3'
_refine_ls_weighting_scheme calc
_refine_ls_wR_factor_gt 0.1233
_refine_ls_wR_factor_ref 0.1595
_reflns_number_gt 1677
_reflns_number_total 2831
_reflns_threshold_expression >2sigma(I)
_cod_data_source_file c1dt11396h.txt
_cod_data_source_block jmk243
_cod_depositor_comments
;
The following automatic conversions were performed:

'_exptl_absorpt_correction_type' value 'Multi-scan' changed to
'multi-scan' according to
/home/saulius/struct/CIF-dictionaries/cif_core.dic dictionary named
'cif_core.dic' version 2.4.1 from 2010-06-29.

Automatic conversion script
Id: cif_fix_values 1715 2011-07-08 13:25:40Z adriana 
;
_cod_original_sg_symbol_H-M P-1
_cod_database_code 7017756

loop_
_symmetry_equiv_pos_as_xyz
'x, y, z'
'-x, -y, -z'

loop_
_atom_site_label
_atom_site_type_symbol
_atom_site_fract_x
_atom_site_fract_y
_atom_site_fract_z
_atom_site_U_iso_or_equiv
_atom_site_adp_type
_atom_site_occupancy
_atom_site_symmetry_multiplicity
_atom_site_calc_flag
_atom_site_refinement_flags
Co1 Co 0.5000 0.5000 0.5000 0.0226(3) Uani 1 2 d S
S1 S 0.72098(17) 0.01660(15) 0.56649(15) 0.0253(4) Uani 1 1 d .
N1 N 0.6796(5) 0.3978(5) 0.3561(4) 0.0239(11) Uani 1 1 d .
N2 N 0.5548(5) 0.2797(5) 0.5728(4) 0.0231(11) Uani 1 1 d .
N3 N 0.4953(5) 0.2076(5) 0.6785(4) 0.0235(11) Uani 1 1 d .
N4 N 0.6442(6) -0.1630(5) 0.8028(5) 0.0279(12) Uani 1 1 d .
C1 C 0.7416(6) 0.4597(6) 0.2485(6) 0.0237(13) Uani 1 1 d .
H1 H 0.6979 0.5605 0.2260 0.028 Uiso 1 1 calc R
C2 C 0.8668(6) 0.3823(6) 0.1689(6) 0.0261(13) Uani 1 1 d .
H2 H 0.9060 0.4296 0.0924 0.031 Uiso 1 1 calc R
C3 C 0.9334(6) 0.2380(6) 0.2008(6) 0.0268(13) Uani 1 1 d .
H3 H 1.0196 0.1840 0.1475 0.032 Uiso 1 1 calc R
C4 C 0.8726(6) 0.1715(6) 0.3129(6) 0.0241(13) Uani 1 1 d .
H4 H 0.9169 0.0714 0.3380 0.029 Uiso 1 1 calc R
C5 C 0.7469(6) 0.2538(6) 0.3866(6) 0.0233(13) Uani 1 1 d .
C6 C 0.6725(6) 0.1940(6) 0.5048(5) 0.0213(12) Uani 1 1 d .
C7 C 0.5700(6) 0.0697(6) 0.6876(5) 0.0234(13) Uani 1 1 d .
C8 C 0.5311(6) -0.0369(6) 0.7862(5) 0.0233(13) Uani 1 1 d .
C9 C 0.3859(7) -0.0077(6) 0.8549(6) 0.0266(13) Uani 1 1 d .
H9 H 0.3093 0.0830 0.8402 0.032 Uiso 1 1 calc R
C10 C 0.3571(7) -0.1145(6) 0.9447(6) 0.0277(14) Uani 1 1 d .
H10 H 0.2593 -0.0987 0.9933 0.033 Uiso 1 1 calc R
C11 C 0.4716(7) -0.2456(6) 0.9639(6) 0.0305(14) Uani 1 1 d .
H11 H 0.4537 -0.3210 1.0251 0.037 Uiso 1 1 calc R
C12 C 0.6139(7) -0.2641(6) 0.8912(6) 0.0320(15) Uani 1 1 d .
H12 H 0.6931 -0.3533 0.9056 0.038 Uiso 1 1 calc R
O51 O 0.6739(4) 0.5395(4) 0.6220(4) 0.0272(9) Uani 1 1 d D
H51 H 0.721(8) 0.468(6) 0.683(6) 0.07(3) Uiso 1 1 d D
C51 C 0.7964(7) 0.5993(7) 0.5658(6) 0.0353(15) Uani 1 1 d .
H51A H 0.8656 0.6084 0.6411 0.053 Uiso 1 1 calc R
H51B H 0.7496 0.6957 0.5217 0.053 Uiso 1 1 calc R
H51C H 0.8576 0.5346 0.4964 0.053 Uiso 1 1 calc R
Cl1 Cl 0.96026(16) 0.24274(15) 0.79539(14) 0.0271(4) Uani 1 1 d .
O1 O 0.8012(5) 0.3335(5) 0.8188(4) 0.0454(12) Uani 1 1 d .
O2 O 1.0689(5) 0.3079(5) 0.8556(5) 0.0489(13) Uani 1 1 d .
O3 O 0.9904(5) 0.2297(5) 0.6480(4) 0.0448(12) Uani 1 1 d .
O4 O 0.9737(5) 0.1033(4) 0.8611(4) 0.0401(11) Uani 1 1 d .

loop_
_atom_site_aniso_label
_atom_site_aniso_U_11
_atom_site_aniso_U_22
_atom_site_aniso_U_33
_atom_site_aniso_U_23
_atom_site_aniso_U_13
_atom_site_aniso_U_12
Co1 0.0238(6) 0.0166(6) 0.0252(6) 0.0008(4) 0.0029(5) -0.0024(5)
S1 0.0274(8) 0.0170(8) 0.0292(8) 0.0003(6) 0.0037(6) -0.0027(6)
N1 0.027(3) 0.020(3) 0.026(3) 0.004(2) -0.002(2) -0.009(2)
N2 0.023(3) 0.023(3) 0.023(3) 0.001(2) 0.005(2) -0.008(2)
N3 0.031(3) 0.020(3) 0.019(2) 0.0040(19) 0.000(2) -0.005(2)
N4 0.038(3) 0.013(3) 0.029(3) 0.002(2) 0.005(2) -0.001(2)
C1 0.031(3) 0.012(3) 0.029(3) 0.006(2) -0.002(3) -0.008(3)
C2 0.021(3) 0.025(3) 0.032(3) 0.003(3) 0.005(3) -0.006(3)
C3 0.021(3) 0.028(3) 0.031(3) -0.003(3) 0.000(3) -0.004(3)
C4 0.024(3) 0.015(3) 0.031(3) -0.001(2) 0.001(3) -0.002(2)
C5 0.022(3) 0.021(3) 0.027(3) 0.001(2) -0.004(2) -0.006(2)
C6 0.023(3) 0.020(3) 0.019(3) 0.003(2) 0.004(2) -0.004(2)
C7 0.021(3) 0.021(3) 0.026(3) 0.005(2) -0.001(2) -0.003(2)
C8 0.027(3) 0.016(3) 0.027(3) -0.002(2) -0.001(2) -0.006(3)
C9 0.029(3) 0.023(3) 0.029(3) -0.001(2) -0.001(3) -0.007(3)
C10 0.030(3) 0.028(3) 0.028(3) -0.004(3) 0.002(3) -0.013(3)
C11 0.040(4) 0.025(3) 0.029(3) -0.003(3) 0.009(3) -0.014(3)
C12 0.038(4) 0.018(3) 0.036(4) 0.001(3) 0.000(3) -0.001(3)
O51 0.024(2) 0.028(2) 0.028(2) -0.0006(18) 0.0028(18) -0.0046(19)
C51 0.032(4) 0.032(4) 0.042(4) -0.005(3) 0.006(3) -0.008(3)
Cl1 0.0278(8) 0.0235(8) 0.0282(8) 0.0017(6) 0.0025(6) -0.0043(6)
O1 0.026(2) 0.057(3) 0.038(3) 0.013(2) 0.009(2) 0.013(2)
O2 0.048(3) 0.048(3) 0.063(3) -0.021(2) 0.002(2) -0.031(2)
O3 0.046(3) 0.065(3) 0.019(2) -0.001(2) 0.004(2) -0.008(2)
O4 0.053(3) 0.018(2) 0.046(3) 0.0006(19) 0.023(2) -0.007(2)

loop_
_atom_type_symbol
_atom_type_description
_atom_type_scat_dispersion_real
_atom_type_scat_dispersion_imag
_atom_type_scat_source
C C 0.0033 0.0016 'International Tables Vol C Tables 4.2.6.8 and 6.1.1.4'
H H 0.0000 0.0000 'International Tables Vol C Tables 4.2.6.8 and 6.1.1.4'
N N 0.0061 0.0033 'International Tables Vol C Tables 4.2.6.8 and 6.1.1.4'
O O 0.0106 0.0060 'International Tables Vol C Tables 4.2.6.8 and 6.1.1.4'
S S 0.1246 0.1234 'International Tables Vol C Tables 4.2.6.8 and 6.1.1.4'
Cl Cl 0.1484 0.1585 'International Tables Vol C Tables 4.2.6.8 and 6.1.1.4'
Co Co 0.3494 0.9721 'International Tables Vol C Tables 4.2.6.8 and 6.1.1.4'

loop_
_geom_angle_atom_site_label_1
_geom_angle_atom_site_label_2
_geom_angle_atom_site_label_3
_geom_angle
_geom_angle_site_symmetry_1
_geom_angle_site_symmetry_3
O51 Co1 O51 180.0 2_666 .
O51 Co1 N2 88.48(16) 2_666 .
O51 Co1 N2 91.52(16) . .
O51 Co1 N2 91.53(16) 2_666 2_666
O51 Co1 N2 88.47(16) . 2_666
N2 Co1 N2 180.0 . 2_666
O51 Co1 N1 91.47(16) 2_666 .
O51 Co1 N1 88.53(16) . .
N2 Co1 N1 77.99(16) . .
N2 Co1 N1 102.01(16) 2_666 .
O51 Co1 N1 88.53(16) 2_666 2_666
O51 Co1 N1 91.47(16) . 2_666
N2 Co1 N1 102.01(16) . 2_666
N2 Co1 N1 77.99(16) 2_666 2_666
N1 Co1 N1 179.999(1) . 2_666
C6 S1 C7 86.9(2) . .
C1 N1 C5 117.0(5) . .
C1 N1 Co1 128.4(4) . .
C5 N1 Co1 114.4(3) . .
C6 N2 N3 113.1(4) . .
C6 N2 Co1 113.6(3) . .
N3 N2 Co1 133.2(3) . .
C7 N3 N2 111.6(4) . .
C12 N4 C8 117.2(5) . .
N1 C1 C2 122.6(5) . .
C3 C2 C1 119.8(5) . .
C2 C3 C4 118.8(5) . .
C5 C4 C3 118.6(5) . .
N1 C5 C4 123.2(5) . .
N1 C5 C6 113.8(5) . .
C4 C5 C6 123.0(5) . .
N2 C6 C5 119.9(5) . .
N2 C6 S1 113.8(4) . .
C5 C6 S1 126.3(4) . .
N3 C7 C8 124.8(5) . .
N3 C7 S1 114.6(4) . .
C8 C7 S1 120.7(4) . .
N4 C8 C9 123.9(5) . .
N4 C8 C7 114.9(5) . .
C9 C8 C7 121.3(5) . .
C10 C9 C8 117.8(5) . .
C9 C10 C11 119.5(5) . .
C10 C11 C12 118.4(5) . .
N4 C12 C11 123.2(5) . .
C51 O51 Co1 123.0(3) . .
O4 Cl1 O2 109.5(3) . .
O4 Cl1 O3 110.3(3) . .
O2 Cl1 O3 110.1(3) . .
O4 Cl1 O1 108.4(3) . .
O2 Cl1 O1 109.0(3) . .
O3 Cl1 O1 109.6(3) . .

loop_
_geom_bond_atom_site_label_1
_geom_bond_atom_site_label_2
_geom_bond_distance
_geom_bond_site_symmetry_2
Co1 O51 2.077(4) 2_666
Co1 O51 2.077(4) .
Co1 N2 2.111(4) .
Co1 N2 2.111(4) 2_666
Co1 N1 2.137(4) .
Co1 N1 2.137(4) 2_666
S1 C6 1.708(5) .
S1 C7 1.733(5) .
N1 C1 1.342(6) .
N1 C5 1.361(7) .
N2 C6 1.316(7) .
N2 N3 1.371(6) .
N3 C7 1.301(7) .
N4 C12 1.331(7) .
N4 C8 1.344(7) .
C1 C2 1.387(8) .
C2 C3 1.365(7) .
C3 C4 1.392(7) .
C4 C5 1.376(7) .
C5 C6 1.466(7) .
C7 C8 1.459(7) .
C8 C9 1.392(7) .
C9 C10 1.375(7) .
C10 C11 1.386(8) .
C11 C12 1.395(8) .
O51 C51 1.435(7) .
Cl1 O4 1.420(4) .
Cl1 O2 1.423(4) .
Cl1 O3 1.440(4) .
Cl1 O1 1.455(4) .

loop_
_geom_torsion_atom_site_label_1
_geom_torsion_atom_site_label_2
_geom_torsion_atom_site_label_3
_geom_torsion_atom_site_label_4
_geom_torsion
_geom_torsion_site_symmetry_1
O51 Co1 N1 C1 92.5(5) 2_666
O51 Co1 N1 C1 -87.5(5) .
N2 Co1 N1 C1 -179.3(5) .
N2 Co1 N1 C1 0.7(5) 2_666
O51 Co1 N1 C5 -93.4(4) 2_666
O51 Co1 N1 C5 86.6(4) .
N2 Co1 N1 C5 -5.3(3) .
N2 Co1 N1 C5 174.7(3) 2_666
O51 Co1 N2 C6 96.0(4) 2_666
O51 Co1 N2 C6 -84.0(4) .
N1 Co1 N2 C6 4.2(4) .
N1 Co1 N2 C6 -175.8(4) 2_666
O51 Co1 N2 N3 -85.6(5) 2_666
O51 Co1 N2 N3 94.4(5) .
N1 Co1 N2 N3 -177.4(5) .
N1 Co1 N2 N3 2.6(5) 2_666
C6 N2 N3 C7 0.2(6) .
Co1 N2 N3 C7 -178.1(4) .
C5 N1 C1 C2 1.1(8) .
Co1 N1 C1 C2 174.9(4) .
N1 C1 C2 C3 -1.2(9) .
C1 C2 C3 C4 0.4(8) .
C2 C3 C4 C5 0.4(8) .
C1 N1 C5 C4 -0.2(8) .
Co1 N1 C5 C4 -174.9(4) .
C1 N1 C5 C6 -179.8(5) .
Co1 N1 C5 C6 5.5(6) .
C3 C4 C5 N1 -0.6(8) .
C3 C4 C5 C6 179.0(5) .
N3 N2 C6 C5 178.6(4) .
Co1 N2 C6 C5 -2.7(7) .
N3 N2 C6 S1 -0.5(6) .
Co1 N2 C6 S1 178.3(2) .
N1 C5 C6 N2 -1.9(7) .
C4 C5 C6 N2 178.5(5) .
N1 C5 C6 S1 177.0(4) .
C4 C5 C6 S1 -2.6(8) .
C7 S1 C6 N2 0.4(4) .
C7 S1 C6 C5 -178.6(5) .
N2 N3 C7 C8 -177.7(5) .
N2 N3 C7 S1 0.1(6) .
C6 S1 C7 N3 -0.3(4) .
C6 S1 C7 C8 177.6(5) .
C12 N4 C8 C9 -0.5(8) .
C12 N4 C8 C7 -179.7(5) .
N3 C7 C8 N4 -164.0(5) .
S1 C7 C8 N4 18.3(7) .
N3 C7 C8 C9 16.8(9) .
S1 C7 C8 C9 -160.9(4) .
N4 C8 C9 C10 -0.1(8) .
C7 C8 C9 C10 179.1(5) .
C8 C9 C10 C11 0.1(8) .
C9 C10 C11 C12 0.4(8) .
C8 N4 C12 C11 1.1(8) .
C10 C11 C12 N4 -1.0(9) .
N2 Co1 O51 C51 125.0(4) .
N2 Co1 O51 C51 -55.0(4) 2_666
N1 Co1 O51 C51 47.1(4) .
N1 Co1 O51 C51 -132.9(4) 2_666
